data_1563786
loop_
_publ_author_name
'Zhang, Ying'
'Lin, Longzhen'
'Zeng, Hongmei'
'Zou, Guohong'
'Lin, Zhien'

_publ_section_title
;
 Organically templated metal sulfate-oxalates: Solvent-free synthesis,
 crystal structure, and proton conduction
;
_journal_name_full 'Journal of Solid State Chemistry'
_journal_page_first 1
_journal_page_last 5
_journal_paper_doi 10.1016/j.jssc.2019.04.031
_journal_volume 276
_journal_year 2019
_chemical_formula_moiety 'C4 H2 Mn2 O13 S, H2 O, C7 H20 N2'
_chemical_formula_sum 'C11 H24 Mn2 N2 O14 S'
_chemical_formula_weight 550.26
_space_group_crystal_system orthorhombic
_space_group_IT_number 61
_space_group_name_Hall '-P 2ac 2ab'
_space_group_name_H-M_alt 'P b c a'
_atom_sites_solution_hydrogens mixed
_atom_sites_solution_primary dual
_cell_angle_alpha 90
_cell_angle_beta 90
_cell_angle_gamma 90
_cell_formula_units_Z 8
_cell_length_a 14.6293(3)
_cell_length_b 15.6671(3)
_cell_length_c 17.3579(3)
_cell_measurement_reflns_used 4091
_cell_measurement_temperature 293(2)
_cell_measurement_theta_max 72.3550
_cell_measurement_theta_min 4.8650
_cell_volume 3978.41(13)
_computing_cell_refinement
;
CrysAlisPro, Agilent Technologies,
Version 1.171.37.35 (release 13-08-2014 CrysAlis171 .NET)
(compiled Aug 13 2014,18:06:01)
;
_computing_data_collection
;
CrysAlisPro, Agilent Technologies,
Version 1.171.37.35 (release 13-08-2014 CrysAlis171 .NET)
(compiled Aug 13 2014,18:06:01)
;
_computing_data_reduction
;
CrysAlisPro, Agilent Technologies,
Version 1.171.37.35 (release 13-08-2014 CrysAlis171 .NET)
(compiled Aug 13 2014,18:06:01)
;
_computing_molecular_graphics 'Olex2 (Dolomanov et al., 2009)'
_computing_publication_material 'Olex2 (Dolomanov et al., 2009)'
_computing_structure_refinement 'ShelXL (Sheldrick, 2015)'
_computing_structure_solution 'ShelXT (Sheldrick, 2015)'
_diffrn_ambient_temperature 293(2)
_diffrn_detector 'CCD plate'
_diffrn_detector_area_resol_mean 15.9595
_diffrn_detector_type EosS2
_diffrn_measured_fraction_theta_full 1.000
_diffrn_measured_fraction_theta_max 1.000
_diffrn_measurement_details
;
#__ type_ start__ end____ width___ exp.time_
  1 omega   18.00  106.00   1.0000    2.6500
omega____ theta____ kappa____ phi______ frames
    -       36.5421   38.0000  -60.0000 88

#__ type_ start__ end____ width___ exp.time_
  2 omega   18.00  106.00   1.0000    2.6500
omega____ theta____ kappa____ phi______ frames
    -       36.5421   38.0000   30.0000 88

#__ type_ start__ end____ width___ exp.time_
  3 omega  -35.00   66.00   1.0000    2.6500
omega____ theta____ kappa____ phi______ frames
    -       36.5421  -19.0000  -30.0000 101

#__ type_ start__ end____ width___ exp.time_
  4 omega   23.00   90.00   1.0000    2.6500
omega____ theta____ kappa____ phi______ frames
    -       36.5421 -125.0000 -180.0000 67

#__ type_ start__ end____ width___ exp.time_
  5 omega   38.00   91.00   1.0000   10.6000
omega____ theta____ kappa____ phi______ frames
    -      108.0000  -30.0000    0.0000 53

#__ type_ start__ end____ width___ exp.time_
  6 omega   44.00   95.00   1.0000   10.6000
omega____ theta____ kappa____ phi______ frames
    -      108.0000  -45.0000  -90.0000 51

#__ type_ start__ end____ width___ exp.time_
  7 omega   41.00   77.00   1.0000   10.6000
omega____ theta____ kappa____ phi______ frames
    -      108.0000  -30.0000   30.0000 36

#__ type_ start__ end____ width___ exp.time_
  8 omega  114.00  169.00   1.0000   10.6000
omega____ theta____ kappa____ phi______ frames
    -      108.0000   61.0000   90.0000 55

#__ type_ start__ end____ width___ exp.time_
  9 omega   47.00  177.00   1.0000   10.6000
omega____ theta____ kappa____ phi______ frames
    -      108.0000    0.0000 -120.0000 130
;
_diffrn_measurement_device 'four-circle diffractometer'
_diffrn_measurement_device_type 'New Gemini, Dual, Cu at zero, EosS2'
_diffrn_measurement_method '\w scans'
_diffrn_orient_matrix_UB_11 -0.0473024000
_diffrn_orient_matrix_UB_12 -0.0862069000
_diffrn_orient_matrix_UB_13 -0.0152984000
_diffrn_orient_matrix_UB_21 0.0545635000
_diffrn_orient_matrix_UB_22 -0.0405944000
_diffrn_orient_matrix_UB_23 0.0664597000
_diffrn_orient_matrix_UB_31 -0.0766698000
_diffrn_orient_matrix_UB_32 0.0243127000
_diffrn_orient_matrix_UB_33 0.0567656000
_diffrn_radiation_monochromator graphite
_diffrn_radiation_probe x-ray
_diffrn_radiation_type CuK\a
_diffrn_radiation_wavelength 1.54184
_diffrn_reflns_av_R_equivalents 0.0454
_diffrn_reflns_av_unetI/netI 0.0423
_diffrn_reflns_Laue_measured_fraction_full 1.000
_diffrn_reflns_Laue_measured_fraction_max 1.000
_diffrn_reflns_limit_h_max 11
_diffrn_reflns_limit_h_min -17
_diffrn_reflns_limit_k_max 12
_diffrn_reflns_limit_k_min -18
_diffrn_reflns_limit_l_max 20
_diffrn_reflns_limit_l_min -20
_diffrn_reflns_number 10975
_diffrn_reflns_point_group_measured_fraction_full 1.000
_diffrn_reflns_point_group_measured_fraction_max 1.000
_diffrn_reflns_theta_full 67.005
_diffrn_reflns_theta_max 67.005
_diffrn_reflns_theta_min 4.858
_diffrn_source 'Enhance (Cu) X-ray Source'
_exptl_absorpt_coefficient_mu 12.020
_exptl_absorpt_correction_T_max 1.00000
_exptl_absorpt_correction_T_min 0.39050
_exptl_absorpt_correction_type multi-scan
_exptl_absorpt_process_details
;
CrysAlisPro, Agilent Technologies,
Version 1.171.37.35 (release 13-08-2014 CrysAlis171 .NET)
(compiled Aug 13 2014,18:06:01)
Empirical absorption correction using spherical harmonics,
 implemented in SCALE3 ABSPACK scaling algorithm.
;
_exptl_crystal_colour 'clear light pink'
_exptl_crystal_colour_lustre clear
_exptl_crystal_colour_modifier light
_exptl_crystal_colour_primary pink
_exptl_crystal_density_diffrn 1.837
_exptl_crystal_description block
_exptl_crystal_F_000 2256
_exptl_crystal_size_max 0.36
_exptl_crystal_size_mid 0.32
_exptl_crystal_size_min 0.26
_refine_diff_density_max 0.823
_refine_diff_density_min -0.836
_refine_diff_density_rms 0.131
_refine_ls_extinction_coef .
_refine_ls_extinction_method none
_refine_ls_goodness_of_fit_ref 1.023
_refine_ls_hydrogen_treatment constr
_refine_ls_matrix_type full
_refine_ls_number_parameters 289
_refine_ls_number_reflns 3554
_refine_ls_number_restraints 1
_refine_ls_restrained_S_all 1.031
_refine_ls_R_factor_all 0.0583
_refine_ls_R_factor_gt 0.0521
_refine_ls_shift/su_max 0.000
_refine_ls_shift/su_mean 0.000
_refine_ls_structure_factor_coef Fsqd
_refine_ls_weighting_details 'w=1/[\s^2^(Fo^2^)+(0.1066P)^2^+1.9795P] where P=(Fo^2^+2Fc^2^)/3'
_refine_ls_weighting_scheme calc
_refine_ls_wR_factor_gt 0.1408
_refine_ls_wR_factor_ref 0.1478
_reflns_Friedel_coverage 0.000
_reflns_Friedel_fraction_full .
_reflns_Friedel_fraction_max .
_reflns_number_gt 3119
_reflns_number_total 3554
_reflns_threshold_expression 'I > 2\s(I)'
_cod_data_source_file JSSC-2019-276-1.CIF
_cod_data_source_block 2
_cod_original_cell_volume 3978.40(13)
_cod_database_code 1563786
_shelx_space_group_comment
;
The symmetry employed for this shelxl refinement is uniquely defined
by the following loop, which should always be used as a source of
symmetry information in preference to the above space-group names.
They are only intended as comments.
;
_shelx_estimated_absorpt_t_max 0.146
_shelx_estimated_absorpt_t_min 0.098
_reflns_odcompleteness_completeness 99.85
_reflns_odcompleteness_iscentric 1
_reflns_odcompleteness_theta 66.97
_olex2_refinement_description
;
1. Fixed Uiso
 At 1.2 times of:
  All C(H,H) groups, All C(H,H,H,H) groups, All N(H) groups, All N(H,H,H) groups
 At 1.5 times of:
  All C(H,H,H) groups, All O(H,H) groups
2. Restrained distances
 C10-C11'
 1.5 with sigma of 0.01
3. Others
 Sof(H10C)=Sof(H10D)=Sof(C11')=Sof(H11D)=Sof(H11E)=Sof(H11F)=1-FVAR(1)
 Sof(H10A)=Sof(H10B)=Sof(C11)=Sof(H11A)=Sof(H11B)=Sof(H11C)=FVAR(1)
4.a Free rotating group:
 OW2(HW2A,HW2B)
4.b Rotating group:
 OW1(HW1A,HW1B)
4.c Ternary CH refined with riding coordinates:
 N2(H2)
4.d Secondary CH2 refined with riding coordinates:
 C5(H5A,H5B), C6(H6A,H6B), C7(H7A,H7B), C8(H8A,H8B), C10(H10A,H10B), C10(H10C,
 H10D)
4.e Idealised Me refined as rotating group:
 C9(H9A,H9B,H9C), C11(H11A,H11B,H11C), C11'(H11D,H11E,H11F), N1(H1A,H1B,H1C)
;

loop_
_space_group_symop_operation_xyz
'x, y, z'
'-x+1/2, -y, z+1/2'
'-x, y+1/2, -z+1/2'
'x+1/2, -y+1/2, -z'
'-x, -y, -z'
'x-1/2, y, -z-1/2'
'x, -y-1/2, z-1/2'
'-x-1/2, y-1/2, z'

loop_
_atom_site_label
_atom_site_type_symbol
_atom_site_fract_x
_atom_site_fract_y
_atom_site_fract_z
_atom_site_U_iso_or_equiv
_atom_site_adp_type
_atom_site_occupancy
_atom_site_site_symmetry_order
_atom_site_calc_flag
_atom_site_refinement_flags_posn
_atom_site_refinement_flags_adp
_atom_site_refinement_flags_occupancy
_atom_site_disorder_assembly
_atom_site_disorder_group
Mn1 Mn 0.41237(4) 0.41523(4) 0.39017(3) 0.0131(2) Uani 1 1 d . . . . .
Mn2 Mn 0.45138(4) 0.79453(4) 0.39556(3) 0.0135(2) Uani 1 1 d . . . . .
S1 S 0.52748(6) 0.59769(5) 0.42351(5) 0.0113(2) Uani 1 1 d . . . . .
O1 O 0.4515(2) 0.54621(19) 0.39498(17) 0.0277(7) Uani 1 1 d . . . . .
O2 O 0.5285(2) 0.67902(16) 0.38085(16) 0.0193(6) Uani 1 1 d . . . . .
O3 O 0.6149(2) 0.55487(19) 0.41408(19) 0.0286(7) Uani 1 1 d . . . . .
O4 O 0.5109(2) 0.61644(18) 0.50593(16) 0.0218(6) Uani 1 1 d . . . . .
O5 O 0.3335(2) 0.29249(17) 0.40276(19) 0.0250(7) Uani 1 1 d . . . . .
O6 O 0.18915(18) 0.24554(16) 0.40961(16) 0.0185(6) Uani 1 1 d . . . . .
O7 O 0.27502(18) 0.45344(17) 0.42201(18) 0.0245(6) Uani 1 1 d . . . . .
O8 O 0.13191(19) 0.40653(17) 0.42770(19) 0.0249(7) Uani 1 1 d . . . . .
O9 O 0.3818(2) 0.41891(17) 0.26427(16) 0.0214(6) Uani 1 1 d . . . . .
O10 O 0.44159(18) 0.37895(17) 0.15138(16) 0.0198(6) Uani 1 1 d . . . . .
O11 O 0.5254(2) 0.3493(2) 0.33736(16) 0.0274(7) Uani 1 1 d . . . . .
O12 O 0.58185(19) 0.30741(19) 0.22508(16) 0.0251(7) Uani 1 1 d . . . . .
OW1 O 0.4987(2) 0.79969(18) 0.51440(18) 0.0316(7) Uani 1 1 d . . . . .
HW1A H 0.5409 0.8379 0.5193 0.047 Uiso 1 1 d GR . . . .
HW1B H 0.5208 0.7508 0.5280 0.047 Uiso 1 1 d GR . . . .
OW2 O 0.1021(4) 0.5595(3) 0.4976(3) 0.0632(13) Uani 1 1 d . . . . .
HW2A H 0.0987 0.5146 0.4704 0.095 Uiso 1 1 d G . . . .
HW2B H 0.0829 0.5489 0.5429 0.095 Uiso 1 1 d G . . . .
C1 C 0.2493(3) 0.3027(2) 0.4090(2) 0.0146(7) Uani 1 1 d . . . . .
C2 C 0.2157(3) 0.3964(2) 0.4197(2) 0.0160(8) Uani 1 1 d . . . . .
C3 C 0.4413(2) 0.3847(2) 0.2234(2) 0.0141(7) Uani 1 1 d . . . . .
C4 C 0.5235(3) 0.3430(2) 0.2664(2) 0.0162(8) Uani 1 1 d . . . . .
C5 C 0.2726(3) 0.8581(3) 0.0977(3) 0.0270(10) Uani 1 1 d . . . . .
H5A H 0.2113 0.8800 0.1055 0.032 Uiso 1 1 calc R . . . .
H5B H 0.3105 0.8784 0.1398 0.032 Uiso 1 1 calc R . . . .
C6 C 0.2702(3) 0.7619(3) 0.0988(2) 0.0249(9) Uani 1 1 d . . . . .
H6A H 0.3293 0.7395 0.0836 0.030 Uiso 1 1 calc R . . . .
H6B H 0.2249 0.7414 0.0625 0.030 Uiso 1 1 calc R . . . .
C7 C 0.2468(3) 0.7310(3) 0.1789(2) 0.0237(9) Uani 1 1 d . . . . .
H7A H 0.2934 0.7507 0.2145 0.028 Uiso 1 1 calc R . . . .
H7B H 0.1891 0.7561 0.1945 0.028 Uiso 1 1 calc R . . . .
C8 C 0.3217(4) 0.5887(3) 0.1524(3) 0.0395(12) Uani 1 1 d . . . . .
H8A H 0.3115 0.5279 0.1587 0.047 Uiso 1 1 calc R . . . .
H8B H 0.3261 0.6001 0.0976 0.047 Uiso 1 1 calc R . . . .
C9 C 0.4108(4) 0.6115(3) 0.1895(4) 0.0520(15) Uani 1 1 d . . . . .
H9A H 0.4266 0.6691 0.1764 0.078 Uiso 1 1 calc GR . . . .
H9B H 0.4576 0.5735 0.1715 0.078 Uiso 1 1 calc GR . . . .
H9C H 0.4052 0.6065 0.2444 0.078 Uiso 1 1 calc GR . . . .
C10 C 0.2194(6) 0.6087(5) 0.2644(3) 0.077(3) Uani 1 1 d D . . . .
H10A H 0.2767 0.5988 0.2911 0.093 Uiso 0.578(14) 1 calc R . P A 1
H10B H 0.1880 0.6548 0.2907 0.093 Uiso 0.578(14) 1 calc R . P A 1
H10C H 0.2415 0.5506 0.2700 0.093 Uiso 0.422(14) 1 calc R . P A 2
H10D H 0.2558 0.6440 0.2985 0.093 Uiso 0.422(14) 1 calc R . P A 2
C11 C 0.1627(6) 0.5304(6) 0.2700(5) 0.045(3) Uani 0.578(14) 1 d . . P A 1
H11A H 0.1148 0.5326 0.2322 0.067 Uiso 0.578(14) 1 calc GR . P A 1
H11B H 0.1363 0.5268 0.3205 0.067 Uiso 0.578(14) 1 calc GR . P A 1
H11C H 0.2002 0.4812 0.2609 0.067 Uiso 0.578(14) 1 calc GR . P A 1
C11' C 0.1277(9) 0.6104(11) 0.2925(8) 0.064(5) Uani 0.422(14) 1 d D . P A 2
H11D H 0.0889 0.5788 0.2582 0.095 Uiso 0.422(14) 1 calc GR . P A 2
H11E H 0.1069 0.6685 0.2953 0.095 Uiso 0.422(14) 1 calc GR . P A 2
H11F H 0.1255 0.5852 0.3428 0.095 Uiso 0.422(14) 1 calc GR . P A 2
N1 N 0.3094(3) 0.8915(2) 0.0235(3) 0.0356(10) Uani 1 1 d . . . . .
H1A H 0.2934 0.8566 -0.0146 0.043 Uiso 1 1 calc GR . . . .
H1B H 0.3701 0.8944 0.0262 0.043 Uiso 1 1 calc GR . . . .
H1C H 0.2867 0.9433 0.0147 0.043 Uiso 1 1 calc GR . . . .
N2 N 0.2397(3) 0.6361(2) 0.1842(2) 0.0313(9) Uani 1 1 d . . . . .
H2 H 0.1871 0.6193 0.1528 0.038 Uiso 1 1 calc R . . . .

loop_
_atom_site_aniso_label
_atom_site_aniso_U_11
_atom_site_aniso_U_22
_atom_site_aniso_U_33
_atom_site_aniso_U_23
_atom_site_aniso_U_13
_atom_site_aniso_U_12
Mn1 0.0125(3) 0.0092(3) 0.0177(3) -0.0021(2) 0.0015(2) -0.0002(2)
Mn2 0.0137(3) 0.0086(3) 0.0181(3) 0.0004(2) 0.0007(2) 0.0010(2)
S1 0.0138(4) 0.0045(4) 0.0157(4) 0.0015(3) 0.0024(3) -0.0006(3)
O1 0.0359(18) 0.0131(14) 0.0342(17) 0.0026(11) -0.0098(13) -0.0113(12)
O2 0.0286(15) 0.0059(12) 0.0233(13) 0.0043(10) 0.0077(12) 0.0035(11)
O3 0.0269(16) 0.0186(14) 0.0404(16) 0.0083(13) 0.0092(14) 0.0084(13)
O4 0.0271(15) 0.0212(13) 0.0172(13) 0.0025(11) 0.0012(11) 0.0019(11)
O5 0.0133(13) 0.0133(14) 0.0484(18) 0.0016(12) 0.0025(12) 0.0003(11)
O6 0.0150(13) 0.0077(12) 0.0329(14) 0.0035(10) -0.0029(11) -0.0023(10)
O7 0.0150(13) 0.0123(13) 0.0463(18) -0.0097(12) 0.0056(12) -0.0053(10)
O8 0.0144(14) 0.0149(13) 0.0453(18) -0.0087(12) 0.0038(13) -0.0034(10)
O9 0.0188(14) 0.0240(14) 0.0214(13) -0.0038(11) -0.0005(12) 0.0125(11)
O10 0.0197(13) 0.0203(14) 0.0193(13) -0.0045(11) -0.0048(11) 0.0110(11)
O11 0.0259(15) 0.0393(18) 0.0168(14) -0.0038(13) -0.0027(11) 0.0182(13)
O12 0.0216(15) 0.0351(17) 0.0184(13) -0.0052(12) -0.0032(11) 0.0164(12)
OW1 0.0491(19) 0.0203(14) 0.0254(15) -0.0012(12) -0.0088(15) 0.0066(14)
OW2 0.088(4) 0.047(2) 0.055(3) -0.014(2) 0.012(3) 0.016(2)
C1 0.0191(19) 0.0118(18) 0.0129(16) 0.0020(13) 0.0006(14) 0.0007(14)
C2 0.0174(19) 0.0112(18) 0.0195(18) -0.0028(14) 0.0008(14) -0.0004(15)
C3 0.0172(17) 0.0039(15) 0.0212(18) 0.0000(14) -0.0048(15) 0.0010(13)
C4 0.0174(19) 0.0097(16) 0.0216(19) -0.0027(14) -0.0036(15) 0.0045(14)
C5 0.024(2) 0.017(2) 0.040(2) -0.0012(17) 0.0061(19) 0.0026(17)
C6 0.034(2) 0.012(2) 0.028(2) -0.0013(16) 0.0041(18) -0.0021(17)
C7 0.0245(19) 0.025(2) 0.022(2) -0.0052(17) -0.0024(17) -0.0059(17)
C8 0.059(3) 0.014(2) 0.046(3) 0.0027(18) -0.017(3) -0.002(2)
C9 0.052(3) 0.029(3) 0.074(4) 0.006(3) -0.018(3) 0.005(2)
C10 0.141(8) 0.066(4) 0.025(3) 0.006(3) -0.003(4) -0.057(5)
C11 0.040(5) 0.048(6) 0.045(5) 0.023(4) 0.001(4) -0.006(4)
C11' 0.094(14) 0.065(11) 0.031(7) 0.008(6) 0.002(8) -0.003(9)
N1 0.039(2) 0.0126(16) 0.056(3) 0.0021(16) 0.017(2) -0.0056(15)
N2 0.043(2) 0.027(2) 0.0235(18) 0.0031(15) -0.0107(16) -0.0204(17)

loop_
_atom_type_symbol
_atom_type_description
_atom_type_scat_dispersion_real
_atom_type_scat_dispersion_imag
_atom_type_scat_source
C C 0.0181 0.0091 'International Tables Vol C Tables 4.2.6.8 and 6.1.1.4'
H H 0.0000 0.0000 'International Tables Vol C Tables 4.2.6.8 and 6.1.1.4'
Mn Mn -0.5299 2.8052 'International Tables Vol C Tables 4.2.6.8 and 6.1.1.4'
N N 0.0311 0.0180 'International Tables Vol C Tables 4.2.6.8 and 6.1.1.4'
O O 0.0492 0.0322 'International Tables Vol C Tables 4.2.6.8 and 6.1.1.4'
S S 0.3331 0.5567 'International Tables Vol C Tables 4.2.6.8 and 6.1.1.4'

loop_
_geom_angle_atom_site_label_1
_geom_angle_atom_site_label_2
_geom_angle_atom_site_label_3
_geom_angle
_geom_angle_site_symmetry_1
_geom_angle_site_symmetry_3
O1 Mn1 O4 92.77(11) . 5_666
O1 Mn1 O5 162.78(12) . .
O1 Mn1 O7 88.47(12) . .
O1 Mn1 O9 93.86(11) . .
O1 Mn1 O11 105.79(13) . .
O4 Mn1 O5 89.37(11) 5_666 .
O4 Mn1 O9 156.73(11) 5_666 .
O7 Mn1 O4 109.20(12) . 5_666
O7 Mn1 O5 74.72(10) . .
O7 Mn1 O9 93.26(11) . .
O9 Mn1 O5 90.84(11) . .
O11 Mn1 O4 81.25(11) . 5_666
O11 Mn1 O5 91.42(12) . .
O11 Mn1 O7 162.19(12) . .
O11 Mn1 O9 75.49(10) . .
O2 Mn2 O6 102.09(10) . 8_665
O2 Mn2 O8 171.71(12) . 8_665
O2 Mn2 O10 95.07(11) . 3_655
O2 Mn2 O12 94.69(11) . 3_655
O2 Mn2 OW1 88.67(11) . .
O6 Mn2 O8 74.61(10) 8_665 8_665
O10 Mn2 O6 155.54(10) 3_655 8_665
O10 Mn2 O8 90.49(11) 3_655 8_665
O12 Mn2 O6 85.98(11) 3_655 8_665
O12 Mn2 O8 92.67(12) 3_655 8_665
O12 Mn2 O10 75.26(10) 3_655 3_655
O12 Mn2 OW1 170.73(12) 3_655 .
OW1 Mn2 O6 101.78(12) . 8_665
OW1 Mn2 O8 84.63(12) . 8_665
OW1 Mn2 O10 95.86(12) . 3_655
O1 S1 O2 108.37(17) . .
O1 S1 O4 108.24(18) . .
O2 S1 O4 108.40(16) . .
O3 S1 O1 112.12(19) . .
O3 S1 O2 109.47(17) . .
O3 S1 O4 110.14(18) . .
S1 O1 Mn1 138.6(2) . .
S1 O2 Mn2 131.55(16) . .
S1 O4 Mn1 132.04(17) . 5_666
C1 O5 Mn1 113.9(2) . .
C1 O6 Mn2 113.8(2) . 8_655
C2 O7 Mn1 116.1(2) . .
C2 O8 Mn2 114.5(2) . 8_655
C3 O9 Mn1 114.1(2) . .
C3 O10 Mn2 114.5(2) . 3_645
C4 O11 Mn1 116.4(2) . .
C4 O12 Mn2 116.5(2) . 3_645
Mn2 OW1 HW1A 110.3 . .
Mn2 OW1 HW1B 110.1 . .
HW1A OW1 HW1B 108.6 . .
HW2A OW2 HW2B 109.5 . .
O5 C1 O6 127.0(4) . .
O5 C1 C2 116.3(3) . .
O6 C1 C2 116.7(3) . .
O7 C2 C1 117.3(3) . .
O8 C2 O7 126.3(3) . .
O8 C2 C1 116.4(3) . .
O9 C3 O10 127.0(3) . .
O9 C3 C4 116.5(3) . .
O10 C3 C4 116.5(3) . .
O11 C4 O12 126.4(4) . .
O11 C4 C3 117.5(3) . .
O12 C4 C3 116.0(3) . .
H5A C5 H5B 107.9 . .
C6 C5 H5A 109.3 . .
C6 C5 H5B 109.3 . .
N1 C5 H5A 109.3 . .
N1 C5 H5B 109.3 . .
N1 C5 C6 111.7(3) . .
C5 C6 H6A 109.7 . .
C5 C6 H6B 109.7 . .
C5 C6 C7 109.7(4) . .
H6A C6 H6B 108.2 . .
C7 C6 H6A 109.7 . .
C7 C6 H6B 109.7 . .
C6 C7 H7A 109.0 . .
C6 C7 H7B 109.0 . .
H7A C7 H7B 107.8 . .
N2 C7 C6 113.1(3) . .
N2 C7 H7A 109.0 . .
N2 C7 H7B 109.0 . .
H8A C8 H8B 107.6 . .
C9 C8 H8A 108.6 . .
C9 C8 H8B 108.6 . .
C9 C8 N2 114.5(4) . .
N2 C8 H8A 108.6 . .
N2 C8 H8B 108.6 . .
C8 C9 H9A 109.5 . .
C8 C9 H9B 109.5 . .
C8 C9 H9C 109.5 . .
H9A C9 H9B 109.5 . .
H9A C9 H9C 109.5 . .
H9B C9 H9C 109.5 . .
H10A C10 H10B 107.6 . .
H10C C10 H10D 106.9 . .
C11 C10 H10A 108.7 . .
C11 C10 H10B 108.7 . .
C11 C10 N2 114.3(6) . .
C11' C10 H10C 107.3 . .
C11' C10 H10D 107.3 . .
C11' C10 N2 120.1(8) . .
N2 C10 H10A 108.7 . .
N2 C10 H10B 108.7 . .
N2 C10 H10C 107.3 . .
N2 C10 H10D 107.3 . .
C10 C11 H11A 109.5 . .
C10 C11 H11B 109.5 . .
C10 C11 H11C 109.5 . .
H11A C11 H11B 109.5 . .
H11A C11 H11C 109.5 . .
H11B C11 H11C 109.5 . .
C10 C11' H11D 109.5 . .
C10 C11' H11E 109.5 . .
C10 C11' H11F 109.5 . .
H11D C11' H11E 109.5 . .
H11D C11' H11F 109.5 . .
H11E C11' H11F 109.5 . .
C5 N1 H1A 109.5 . .
C5 N1 H1B 109.5 . .
C5 N1 H1C 109.5 . .
H1A N1 H1B 109.5 . .
H1A N1 H1C 109.5 . .
H1B N1 H1C 109.5 . .
C7 N2 C8 114.2(3) . .
C7 N2 H2 106.7 . .
C8 N2 H2 106.7 . .
C10 N2 C7 111.1(4) . .
C10 N2 C8 111.0(5) . .
C10 N2 H2 106.7 . .

loop_
_geom_bond_atom_site_label_1
_geom_bond_atom_site_label_2
_geom_bond_distance
_geom_bond_site_symmetry_2
Mn1 O1 2.132(3) .
Mn1 O4 2.181(3) 5_666
Mn1 O5 2.253(3) .
Mn1 O7 2.168(3) .
Mn1 O9 2.231(3) .
Mn1 O11 2.155(3) .
Mn2 O2 2.148(3) .
Mn2 O6 2.208(3) 8_665
Mn2 O8 2.208(3) 8_665
Mn2 O10 2.206(3) 3_655
Mn2 O12 2.159(3) 3_655
Mn2 OW1 2.177(3) .
S1 O1 1.460(3) .
S1 O2 1.474(3) .
S1 O3 1.454(3) .
S1 O4 1.480(3) .
O4 Mn1 2.181(3) 5_666
O5 C1 1.247(5) .
O6 Mn2 2.208(3) 8_655
O6 C1 1.256(5) .
O7 C2 1.246(5) .
O8 Mn2 2.208(3) 8_655
O8 C2 1.243(5) .
O9 C3 1.244(5) .
O10 Mn2 2.206(3) 3_645
O10 C3 1.253(5) .
O11 C4 1.235(5) .
O12 Mn2 2.159(3) 3_645
O12 C4 1.247(5) .
OW1 HW1A 0.8652 .
OW1 HW1B 0.8645 .
OW2 HW2A 0.8497 .
OW2 HW2B 0.8505 .
C1 C2 1.560(5) .
C3 C4 1.559(5) .
C5 H5A 0.9700 .
C5 H5B 0.9700 .
C5 C6 1.509(6) .
C5 N1 1.490(6) .
C6 H6A 0.9700 .
C6 H6B 0.9700 .
C6 C7 1.510(6) .
C7 H7A 0.9700 .
C7 H7B 0.9700 .
C7 N2 1.494(5) .
C8 H8A 0.9700 .
C8 H8B 0.9700 .
C8 C9 1.497(8) .
C8 N2 1.515(7) .
C9 H9A 0.9600 .
C9 H9B 0.9600 .
C9 H9C 0.9600 .
C10 H10A 0.9700 .
C10 H10B 0.9700 .
C10 H10C 0.9700 .
C10 H10D 0.9700 .
C10 C11 1.483(11) .
C10 C11' 1.427(9) .
C10 N2 1.486(6) .
C11 H11A 0.9600 .
C11 H11B 0.9600 .
C11 H11C 0.9600 .
C11' H11D 0.9600 .
C11' H11E 0.9600 .
C11' H11F 0.9600 .
N1 H1A 0.8900 .
N1 H1B 0.8900 .
N1 H1C 0.8900 .
N2 H2 0.9800 .

loop_
_geom_torsion_atom_site_label_1
_geom_torsion_atom_site_label_2
_geom_torsion_atom_site_label_3
_geom_torsion_atom_site_label_4
_geom_torsion
_geom_torsion_site_symmetry_1
_geom_torsion_site_symmetry_2
_geom_torsion_site_symmetry_3
_geom_torsion_site_symmetry_4
Mn1 O5 C1 O6 173.0(3) . . . .
Mn1 O5 C1 C2 -9.1(4) . . . .
Mn1 O7 C2 O8 -171.9(3) . . . .
Mn1 O7 C2 C1 10.7(4) . . . .
Mn1 O9 C3 O10 -179.1(3) . . . .
Mn1 O9 C3 C4 2.2(4) . . . .
Mn1 O11 C4 O12 -179.9(3) . . . .
Mn1 O11 C4 C3 1.2(5) . . . .
Mn2 O6 C1 O5 -167.0(3) 8_655 . . .
Mn2 O6 C1 C2 15.1(4) 8_655 . . .
Mn2 O8 C2 O7 167.7(3) 8_655 . . .
Mn2 O8 C2 C1 -14.8(4) 8_655 . . .
Mn2 O10 C3 O9 -170.2(3) 3_645 . . .
Mn2 O10 C3 C4 8.5(4) 3_645 . . .
Mn2 O12 C4 O11 172.6(3) 3_645 . . .
Mn2 O12 C4 C3 -8.5(4) 3_645 . . .
O1 S1 O2 Mn2 81.7(3) . . . .
O1 S1 O4 Mn1 118.5(2) . . . 5_666
O2 S1 O1 Mn1 157.2(3) . . . .
O2 S1 O4 Mn1 -124.1(2) . . . 5_666
O3 S1 O1 Mn1 36.2(3) . . . .
O3 S1 O2 Mn2 -155.8(2) . . . .
O3 S1 O4 Mn1 -4.4(3) . . . 5_666
O4 S1 O1 Mn1 -85.5(3) . . . .
O4 S1 O2 Mn2 -35.6(3) . . . .
O5 C1 C2 O7 -0.7(5) . . . .
O5 C1 C2 O8 -178.4(4) . . . .
O6 C1 C2 O7 177.4(4) . . . .
O6 C1 C2 O8 -0.3(5) . . . .
O9 C3 C4 O11 -2.3(5) . . . .
O9 C3 C4 O12 178.6(3) . . . .
O10 C3 C4 O11 178.8(3) . . . .
O10 C3 C4 O12 -0.3(5) . . . .
C5 C6 C7 N2 177.9(4) . . . .
C6 C7 N2 C8 51.8(5) . . . .
C6 C7 N2 C10 178.3(5) . . . .
C9 C8 N2 C7 57.8(5) . . . .
C9 C8 N2 C10 -68.8(5) . . . .
C11 C10 N2 C7 147.6(7) . . . .
C11 C10 N2 C8 -84.2(8) . . . .
C11' C10 N2 C7 81.9(10) . . . .
C11' C10 N2 C8 -149.8(10) . . . .
N1 C5 C6 C7 171.2(4) . . . .
